data_1560778
loop_
_publ_author_name
'Belal Ahmed'
'Hongil Jo'
'Sung Won Yoon'
'Kwang Yong Choi'
'Kang Min Ok'

_publ_section_title
;
 A series of oxyfluoride chains containing asymmetric basic building units
 of both early- and late-transition metal cations
;
_journal_name_full 'Journal of Solid State Chemistry'
_journal_page_first 140
_journal_page_last 145
_journal_paper_doi 10.1016/j.jssc.2018.08.021
_journal_volume 267
_journal_year 2018
_chemical_formula_moiety 'C12 H16 F4 N8 Ni O2 W'
_chemical_formula_sum 'C12 H16 F4 N8 Ni O2 W'
_chemical_formula_weight 622.89
_space_group_IT_number 15
_space_group_name_Hall '-C 2yc'
_space_group_name_H-M_alt 'C 1 2/c 1'
_symmetry_cell_setting monoclinic
_symmetry_Int_Tables_number 15
_symmetry_space_group_name_Hall '-C 2yc'
_symmetry_space_group_name_H-M 'C 1 2/c 1'
_atom_sites_solution_hydrogens geom
_atom_sites_solution_primary direct
_atom_sites_solution_secondary difmap
_cell_angle_alpha 90
_cell_angle_beta 96.61(2)
_cell_angle_gamma 90
_cell_formula_units_Z 4
_cell_length_a 10.239(3)
_cell_length_b 12.290(3)
_cell_length_c 15.440(4)
_cell_measurement_reflns_used 6407
_cell_measurement_temperature 296(2)
_cell_measurement_theta_max 25.87
_cell_measurement_theta_min 2.6
_cell_measurement_wavelength 0.71073
_cell_volume 1930.0(9)
_computing_cell_refinement 'SAINT V7.68A integration software'
_computing_data_collection 'Bruker APEX2 software'
_computing_data_reduction 'Bruker APEX2 software'
_computing_molecular_graphics 'Ortep for Windows (Farrugia, 2012)'
_computing_publication_material 'WinGX publication routines (Farrugia, 2012)'
_computing_structure_refinement 'SHELXL-2018/3 (Sheldrick, 2018)'
_computing_structure_solution 'SHELXS-2013 (Sheldrick, 2013)'
_diffrn_ambient_temperature 296(2)
_diffrn_detector 'APEX-II CCD'
_diffrn_measured_fraction_theta_full 1
_diffrn_measured_fraction_theta_max 0.998
_diffrn_measurement_device '\k-geometry diffractometer'
_diffrn_measurement_device_type 'Bruker APEX-II'
_diffrn_measurement_method '\f or \w oscillation scans'
_diffrn_orient_matrix_type 'x-axis to radiation source'
_diffrn_orient_matrix_UB_11 0.011479
_diffrn_orient_matrix_UB_12 0.00521
_diffrn_orient_matrix_UB_13 0.06512
_diffrn_orient_matrix_UB_21 0.109088
_diffrn_orient_matrix_UB_22 0.084522
_diffrn_orient_matrix_UB_23 0.001578
_diffrn_orient_matrix_UB_31 -0.065315
_diffrn_orient_matrix_UB_32 0.095436
_diffrn_orient_matrix_UB_33 0.00279
_diffrn_radiation_monochromator graphite
_diffrn_radiation_type MoK\a
_diffrn_radiation_wavelength 0.71073
_diffrn_reflns_av_R_equivalents 0.0412
_diffrn_reflns_av_unetI/netI 0.0231
_diffrn_reflns_Laue_measured_fraction_full 1
_diffrn_reflns_Laue_measured_fraction_max 0.998
_diffrn_reflns_limit_h_max 13
_diffrn_reflns_limit_h_min -13
_diffrn_reflns_limit_k_max 16
_diffrn_reflns_limit_k_min -16
_diffrn_reflns_limit_l_max 20
_diffrn_reflns_limit_l_min -20
_diffrn_reflns_number 20100
_diffrn_reflns_point_group_measured_fraction_full 1
_diffrn_reflns_point_group_measured_fraction_max 0.998
_diffrn_reflns_theta_full 25.242
_diffrn_reflns_theta_max 28.286
_diffrn_reflns_theta_min 2.599
_diffrn_source 'sealed x-ray tube'
_exptl_absorpt_coefficient_mu 6.994
_exptl_absorpt_correction_T_max 0.746
_exptl_absorpt_correction_T_min 0.584
_exptl_absorpt_correction_type multi-scan
_exptl_absorpt_process_details
;
SADABS-2008/1 - Bruker AXS area detector scaling and absorption correction
;
_exptl_crystal_colour blue
_exptl_crystal_density_diffrn 2.144
_exptl_crystal_density_method 'not measured'
_exptl_crystal_description block
_exptl_crystal_F_000 1192
_exptl_crystal_size_max 0.204
_exptl_crystal_size_mid 0.201
_exptl_crystal_size_min 0.184
_refine_diff_density_max 0.724
_refine_diff_density_min -1.629
_refine_diff_density_rms 0.115
_refine_ls_extinction_coef 0.00489(19)
_refine_ls_extinction_expression Fc^*^=kFc[1+0.001xFc^2^\l^3^/sin(2\q)]^-1/4^
_refine_ls_extinction_method 'SHELXL-2018/3 (Sheldrick 2018)'
_refine_ls_goodness_of_fit_ref 1.065
_refine_ls_hydrogen_treatment constr
_refine_ls_matrix_type full
_refine_ls_number_constraints 0
_refine_ls_number_parameters 132
_refine_ls_number_reflns 2401
_refine_ls_number_restraints 0
_refine_ls_restrained_S_all 1.065
_refine_ls_R_factor_all 0.0416
_refine_ls_R_factor_gt 0.0303
_refine_ls_shift/su_max 0
_refine_ls_shift/su_mean 0
_refine_ls_structure_factor_coef Fsqd
_refine_ls_weighting_details 'w=1/[\s^2^(Fo^2^)+(0.0303P)^2^+7.8817P] where P=(Fo^2^+2Fc^2^)/3'
_refine_ls_weighting_scheme calc
_refine_ls_wR_factor_gt 0.069
_refine_ls_wR_factor_ref 0.0755
_reflns_Friedel_coverage 0
_reflns_number_gt 1936
_reflns_number_total 2401
_reflns_threshold_expression 'I > 2\s(I)'
_cod_data_source_file JSSC-2018-267-140.cif
_cod_data_source_block 4
_cod_original_cell_volume 1929.9(9)
_cod_original_sg_symbol_H-M 'C 2/c'
_cod_database_code 1560778
_shelx_estimated_absorpt_t_min 0.33
_shelx_estimated_absorpt_t_max 0.359

loop_
_symmetry_equiv_pos_as_xyz
'x, y, z'
'-x, y, -z+1/2'
'x+1/2, y+1/2, z'
'-x+1/2, y+1/2, -z+1/2'
'-x, -y, -z'
'x, -y, z-1/2'
'-x+1/2, -y+1/2, -z'
'x+1/2, -y+1/2, z-1/2'

loop_
_atom_site_label
_atom_site_type_symbol
_atom_site_fract_x
_atom_site_fract_y
_atom_site_fract_z
_atom_site_U_iso_or_equiv
_atom_site_adp_type
_atom_site_occupancy
_atom_site_site_symmetry_order
_atom_site_calc_flag
_atom_site_refinement_flags_posn
_atom_site_refinement_flags_adp
_atom_site_refinement_flags_occupancy
_atom_site_disorder_assembly
_atom_site_disorder_group
Ni1 Ni 0.25 0.75 0 0.0394(2) Uani 1 2 d S . P . .
W1 W 0 0.5 0 0.05148(14) Uani 1 2 d S . P . .
C1 C 0.2781(7) 0.8593(6) 0.2597(4) 0.079(2) Uani 1 1 d . . . . .
H1 H 0.31803 0.903943 0.303586 0.095 Uiso 1 1 calc R U . . .
C2 C 0.1887(7) 0.7825(7) 0.2688(4) 0.082(2) Uani 1 1 d . . . . .
H2 H 0.153961 0.76363 0.319761 0.099 Uiso 1 1 calc R U . . .
C3 C 0.1575(5) 0.7358(5) 0.1855(3) 0.0581(13) Uani 1 1 d . . . . .
H3 H 0.098374 0.679165 0.171996 0.07 Uiso 1 1 calc R U . . .
C4 C 0.5096(6) 0.5152(4) 0.1223(4) 0.0588(14) Uani 1 1 d . . . . .
H4 H 0.525306 0.449628 0.151808 0.071 Uiso 1 1 calc R U . . .
C5 C 0.5972(6) 0.5919(5) 0.1097(5) 0.085(2) Uani 1 1 d . . . . .
H5 H 0.687037 0.590289 0.127857 0.102 Uiso 1 1 calc R U . . .
C6 C 0.5288(5) 0.6736(4) 0.0647(4) 0.0627(15) Uani 1 1 d . . . . .
H6 H 0.566525 0.73754 0.047178 0.075 Uiso 1 1 calc R U . . .
N1 N 0.2263(4) 0.7859(3) 0.1299(2) 0.0444(9) Uani 1 1 d . . . . .
N2 N 0.2996(4) 0.8603(4) 0.1767(3) 0.0584(11) Uani 1 1 d . . . . .
H2A H 0.353965 0.903427 0.155496 0.07 Uiso 1 1 calc R U . . .
N3 N 0.4040(4) 0.6506(3) 0.0493(2) 0.0415(8) Uani 1 1 d . . . . .
N4 N 0.3928(4) 0.5524(3) 0.0833(3) 0.0599(11) Uani 1 1 d . . . . .
H4A H 0.320217 0.516644 0.080821 0.072 Uiso 1 1 calc R U . . .
O1 O -0.0169(4) 0.5212(3) 0.1167(2) 0.0677(14) Uani 0.65(5) 1 d . . P . .
O2 O 0.1424(3) 0.4074(3) 0.0307(2) 0.0750(15) Uani 0.35(5) 1 d . . P . .
F1 F -0.0169(4) 0.5212(3) 0.1167(2) 0.0677(14) Uani 0.35(5) 1 d . . P . .
F2 F 0.1424(3) 0.4074(3) 0.0307(2) 0.0750(15) Uani 0.65(5) 1 d . . P . .
F3 F 0.1188(3) 0.6207(2) 0.00257(17) 0.0576(7) Uani 1 1 d . . . . .

loop_
_atom_site_aniso_label
_atom_site_aniso_U_11
_atom_site_aniso_U_22
_atom_site_aniso_U_33
_atom_site_aniso_U_23
_atom_site_aniso_U_13
_atom_site_aniso_U_12
Ni1 0.0513(5) 0.0352(4) 0.0301(4) 0.0005(3) -0.0017(3) 0.0168(3)
W1 0.03646(17) 0.03033(15) 0.0841(3) 0.01293(12) -0.00813(12) -0.01109(10)
C1 0.069(4) 0.123(6) 0.042(3) -0.028(3) -0.009(3) 0.033(4)
C2 0.089(5) 0.123(6) 0.039(3) 0.017(3) 0.020(3) 0.042(4)
C3 0.060(3) 0.064(3) 0.052(3) 0.016(2) 0.011(2) 0.015(2)
C4 0.068(4) 0.047(3) 0.058(3) 0.015(2) -0.006(3) 0.022(2)
C5 0.042(3) 0.056(3) 0.147(6) -0.015(4) -0.026(3) 0.009(3)
C6 0.041(3) 0.030(2) 0.116(5) 0.011(3) 0.010(3) 0.0015(19)
N1 0.056(2) 0.0424(19) 0.0339(18) -0.0027(15) 0.0003(16) 0.0183(17)
N2 0.058(3) 0.067(3) 0.049(2) -0.013(2) -0.0030(19) 0.011(2)
N3 0.050(2) 0.0326(17) 0.0402(19) 0.0028(14) -0.0024(16) 0.0105(15)
N4 0.047(2) 0.047(2) 0.086(3) 0.017(2) 0.008(2) 0.0022(18)
O1 0.078(3) 0.077(3) 0.048(2) 0.0045(16) 0.0071(17) 0.0008(19)
O2 0.068(2) 0.074(2) 0.083(3) 0.0232(19) 0.0068(18) 0.0376(18)
F1 0.078(3) 0.077(3) 0.048(2) 0.0045(16) 0.0071(17) 0.0008(19)
F2 0.068(2) 0.074(2) 0.083(3) 0.0232(19) 0.0068(18) 0.0376(18)
F3 0.0636(19) 0.0515(17) 0.0557(16) 0.0085(13) -0.0012(14) 0.0068(14)

loop_
_atom_type_symbol
_atom_type_description
_atom_type_scat_dispersion_real
_atom_type_scat_dispersion_imag
_atom_type_scat_source
C C 0.0033 0.0016 'International Tables Vol C Tables 4.2.6.8 and 6.1.1.4'
H H 0 0 'International Tables Vol C Tables 4.2.6.8 and 6.1.1.4'
N N 0.0061 0.0033 'International Tables Vol C Tables 4.2.6.8 and 6.1.1.4'
O O 0.0106 0.006 'International Tables Vol C Tables 4.2.6.8 and 6.1.1.4'
F F 0.0171 0.0103 'International Tables Vol C Tables 4.2.6.8 and 6.1.1.4'
Ni Ni 0.3393 1.1124 'International Tables Vol C Tables 4.2.6.8 and 6.1.1.4'
W W -0.849 6.8722 'International Tables Vol C Tables 4.2.6.8 and 6.1.1.4'

loop_
_geom_angle_atom_site_label_1
_geom_angle_atom_site_label_2
_geom_angle_atom_site_label_3
_geom_angle
_geom_angle_site_symmetry_1
_geom_angle_site_symmetry_3
N3 Ni1 N3 180 . 7_565
N3 Ni1 F3 89.52(13) . 7_565
N3 Ni1 F3 90.48(13) 7_565 7_565
N3 Ni1 F3 90.48(13) . .
N3 Ni1 F3 89.52(13) 7_565 .
F3 Ni1 F3 180 7_565 .
N3 Ni1 N1 86.53(14) . .
N3 Ni1 N1 93.47(14) 7_565 .
F3 Ni1 N1 90.21(14) 7_565 .
F3 Ni1 N1 89.79(14) . .
N3 Ni1 N1 93.47(14) . 7_565
N3 Ni1 N1 86.53(14) 7_565 7_565
F3 Ni1 N1 89.79(14) 7_565 7_565
F3 Ni1 N1 90.21(14) . 7_565
N1 Ni1 N1 180 . 7_565
O1 W1 O1 180 . 5_565
O1 W1 O2 90.20(17) . 5_565
O1 W1 O2 89.80(17) 5_565 5_565
O1 W1 O2 89.80(17) . .
O1 W1 O2 90.20(17) 5_565 .
O2 W1 O2 180 5_565 .
O1 W1 F3 90.08(15) . .
O1 W1 F3 89.92(15) 5_565 .
O2 W1 F3 90.48(16) 5_565 .
O2 W1 F3 89.52(16) . .
O1 W1 F3 89.92(15) . 5_565
O1 W1 F3 90.08(15) 5_565 5_565
O2 W1 F3 89.52(16) 5_565 5_565
O2 W1 F3 90.48(16) . 5_565
F3 W1 F3 180 . 5_565
N2 C1 C2 107.6(5) . .
N2 C1 H1 126.2 . .
C2 C1 H1 126.2 . .
C1 C2 C3 106.2(5) . .
C1 C2 H2 126.9 . .
C3 C2 H2 126.9 . .
N1 C3 C2 108.6(6) . .
N1 C3 H3 125.7 . .
C2 C3 H3 125.7 . .
C5 C4 N4 105.7(4) . .
C5 C4 H4 127.1 . .
N4 C4 H4 127.1 . .
C4 C5 C6 106.2(5) . .
C4 C5 H5 126.9 . .
C6 C5 H5 126.9 . .
N3 C6 C5 111.6(5) . .
N3 C6 H6 124.2 . .
C5 C6 H6 124.2 . .
C3 N1 N2 105.9(4) . .
C3 N1 Ni1 130.7(4) . .
N2 N1 Ni1 122.7(3) . .
C1 N2 N1 111.7(5) . .
C1 N2 H2A 124.2 . .
N1 N2 H2A 124.2 . .
C6 N3 N4 104.7(4) . .
C6 N3 Ni1 128.9(3) . .
N4 N3 Ni1 125.8(3) . .
N3 N4 C4 111.7(4) . .
N3 N4 H4A 124.1 . .
C4 N4 H4A 124.1 . .
W1 F3 Ni1 177.50(16) . .

loop_
_geom_bond_atom_site_label_1
_geom_bond_atom_site_label_2
_geom_bond_distance
_geom_bond_site_symmetry_2
Ni1 N3 2.070(3) .
Ni1 N3 2.070(3) 7_565
Ni1 F3 2.084(3) 7_565
Ni1 F3 2.084(3) .
Ni1 N1 2.095(3) .
Ni1 N1 2.095(3) 7_565
W1 O1 1.849(4) .
W1 O1 1.849(4) 5_565
W1 O2 1.867(3) 5_565
W1 O2 1.867(3) .
W1 F3 1.916(3) .
W1 F3 1.916(3) 5_565
C1 N2 1.325(7) .
C1 C2 1.332(10) .
C1 H1 0.93 .
C2 C3 1.411(8) .
C2 H2 0.93 .
C3 N1 1.324(6) .
C3 H3 0.93 .
C4 C5 1.331(8) .
C4 N4 1.356(7) .
C4 H4 0.93 .
C5 C6 1.367(7) .
C5 H5 0.93 .
C6 N3 1.303(6) .
C6 H6 0.93 .
N1 N2 1.340(6) .
N2 H2A 0.86 .
N3 N4 1.326(5) .
N4 H4A 0.86 .
